data_7114243
loop_
_publ_author_name
'Jeong, Hae-Kwon'
'Chandrasekaran, Annamalai'
'Tsapatsis, Michael'

_publ_section_title
;
 Synthesis of a new open framework cerium silicate and its structure
 determination by single crystal X-ray diffractionElectronic supplementary
 information (ESI) available: powder XRD patterns, TG data. See
 http://www.rsc.org/suppdata/cc/b2/b206738m/
;
_journal_issue 20
_journal_name_full 'Chemical Communications'
_journal_page_first 2398
_journal_paper_doi 10.1039/b206738m
_journal_year 2002
_chemical_formula_sum 'Ce2 H8 Na4.8 O34 Si12'
_chemical_formula_weight 1279.74
_chemical_name_systematic
; 
? 
;
_space_group_IT_number 53
_symmetry_cell_setting orthorhombic
_symmetry_space_group_name_Hall '-P 2ac 2'
_symmetry_space_group_name_H-M 'P m n a'
_atom_sites_solution_hydrogens geom
_atom_sites_solution_primary direct
_atom_sites_solution_secondary difmap
_audit_creation_method SHELXL-97
_cell_angle_alpha 90.00
_cell_angle_beta 90.00
_cell_angle_gamma 90.00
_cell_formula_units_Z 1
_cell_length_a 7.3093(4)
_cell_length_b 7.1350(4)
_cell_length_c 14.9713(9)
_cell_measurement_reflns_used 835
_cell_measurement_temperature 293(2)
_cell_measurement_theta_max 25.03
_cell_measurement_theta_min 4.08
_cell_volume 780.78(8)
_computing_structure_refinement 'SHELXL-97 (Sheldrick, 1997)'
_computing_structure_solution 'SHELXS-97 (Sheldrick, 1990)'
_diffrn_ambient_temperature 293(2)
_diffrn_measured_fraction_theta_full 0.993
_diffrn_measured_fraction_theta_max 0.993
_diffrn_measurement_device_type 'Nonius Kappa-CCD area detector'
_diffrn_radiation_monochromator graphite
_diffrn_radiation_source 'fine-focus sealed tube'
_diffrn_radiation_type MoK\a
_diffrn_radiation_wavelength 0.71073
_diffrn_reflns_av_R_equivalents 0.0246
_diffrn_reflns_av_sigmaI/netI 0.0336
_diffrn_reflns_limit_h_max 8
_diffrn_reflns_limit_h_min -8
_diffrn_reflns_limit_k_max 8
_diffrn_reflns_limit_k_min -8
_diffrn_reflns_limit_l_max 17
_diffrn_reflns_limit_l_min -17
_diffrn_reflns_number 1298
_diffrn_reflns_theta_full 25.03
_diffrn_reflns_theta_max 25.03
_diffrn_reflns_theta_min 4.22
_exptl_absorpt_coefficient_mu 3.533
_exptl_absorpt_correction_T_max 0.9655
_exptl_absorpt_correction_T_min 0.8431
_exptl_crystal_colour colorless
_exptl_crystal_density_diffrn 2.722
_exptl_crystal_density_method 'not measured'
_exptl_crystal_F_000 617
_exptl_crystal_size_max 0.05
_exptl_crystal_size_mid 0.02
_exptl_crystal_size_min 0.01
_refine_diff_density_max 1.113
_refine_diff_density_min -0.613
_refine_diff_density_rms 0.179
_refine_ls_extinction_method none
_refine_ls_goodness_of_fit_ref 1.212
_refine_ls_hydrogen_treatment mixed
_refine_ls_matrix_type full
_refine_ls_number_parameters 74
_refine_ls_number_reflns 749
_refine_ls_number_restraints 0
_refine_ls_restrained_S_all 1.212
_refine_ls_R_factor_all 0.0566
_refine_ls_R_factor_gt 0.0473
_refine_ls_shift/su_max 0.000
_refine_ls_shift/su_mean 0.000
_refine_ls_structure_factor_coef Fsqd
_refine_ls_weighting_details 'calc w=1/[\s^2^(Fo^2^)+(0.0513P)^2^+8.5861P] where P=(Fo^2^+2Fc^2^)/3'
_refine_ls_weighting_scheme calc
_refine_ls_wR_factor_gt 0.1201
_refine_ls_wR_factor_ref 0.1241
_reflns_number_gt 656
_reflns_number_total 749
_reflns_threshold_expression >2sigma(I)
_cod_data_source_file b206738m.txt
_cod_data_source_block hj3
_cod_depositor_comments
;
The following automatic conversions were performed:

'_symmetry_cell_setting' value 'Orthorhombic' changed to
'orthorhombic' according to
/usr/data/users/saulius/automatic-downloads/retrospective/RSC/lib/dictionaries/cif_core.dic
dictionary named 'cif_core.dic' version 2.4.2 from 2011-04-26.

Automatic conversion script
Id: cif_fix_values 2281 2013-09-26 08:29:07Z andrius 
;
_cod_original_sg_symbol_H-M Pmna
_cod_original_formula_sum 'H8 Ce2 Na4.80 O34 Si12'
_cod_database_code 7114243

loop_
_symmetry_equiv_pos_as_xyz
'x, y, z'
'-x+1/2, -y, z+1/2'
'x, -y, -z'
'-x+1/2, y, -z+1/2'
'-x, -y, -z'
'x-1/2, y, -z-1/2'
'-x, y, z'
'x-1/2, -y, z-1/2'

loop_
_atom_site_label
_atom_site_type_symbol
_atom_site_fract_x
_atom_site_fract_y
_atom_site_fract_z
_atom_site_U_iso_or_equiv
_atom_site_adp_type
_atom_site_occupancy
_atom_site_symmetry_multiplicity
_atom_site_calc_flag
_atom_site_refinement_flags
Ce Ce 0.5000 0.5000 0.0000 0.0219(4) Uani 1 4 d S
Si1 Si 0.2134(3) 0.7779(3) 0.15196(15) 0.0180(5) Uani 1 1 d .
Si2 Si 0.5000 1.0666(5) 0.1026(2) 0.0237(8) Uani 1 2 d S
O1 O 0.2729(9) 0.6390(8) 0.0752(4) 0.0324(15) Uani 1 1 d .
O2 O 0.2500 0.6842(10) 0.2500 0.0244(18) Uani 1 2 d S
O3 O 0.0000 0.8327(12) 0.1440(6) 0.0249(19) Uani 1 2 d S
O4 O 0.3208(8) 0.9777(8) 0.1489(4) 0.0289(14) Uani 1 1 d .
O5 O 0.5000 1.2865(13) 0.1095(7) 0.041(2) Uani 1 2 d S
O6 O 0.5000 1.0000 0.0000 0.060(5) Uani 1 4 d S
O1W O 0.0000 0.2862(18) 0.1475(11) 0.085(5) Uani 1 2 d S
Na1 Na 0.0000 0.5000 0.0000 0.050(2) Uani 1 4 d S
Na2 Na 0.2500 0.3300(16) 0.2500 0.104(5) Uani 0.70 2 d SP

loop_
_atom_site_aniso_label
_atom_site_aniso_U_11
_atom_site_aniso_U_22
_atom_site_aniso_U_33
_atom_site_aniso_U_23
_atom_site_aniso_U_13
_atom_site_aniso_U_12
Ce 0.0168(5) 0.0217(5) 0.0273(6) -0.0014(4) 0.000 0.000
Si1 0.0084(11) 0.0237(11) 0.0219(11) -0.0048(9) -0.0001(8) 0.0005(9)
Si2 0.0114(14) 0.0289(17) 0.0309(19) 0.0119(15) 0.000 0.000
O1 0.026(3) 0.037(3) 0.034(3) -0.017(3) 0.001(3) 0.004(3)
O2 0.024(4) 0.020(4) 0.029(4) 0.000 -0.006(4) 0.000
O3 0.005(4) 0.033(5) 0.037(5) 0.006(4) 0.000 0.000
O4 0.017(3) 0.033(3) 0.036(3) -0.001(3) 0.009(3) -0.006(3)
O5 0.034(5) 0.028(5) 0.063(7) 0.012(5) 0.000 0.000
O6 0.042(8) 0.121(15) 0.016(7) 0.007(9) 0.000 0.000
O1W 0.081(10) 0.049(8) 0.126(13) 0.016(8) 0.000 0.000
Na1 0.021(4) 0.064(6) 0.066(6) -0.035(5) 0.000 0.000
Na2 0.070(8) 0.054(7) 0.186(15) 0.000 -0.016(9) 0.000

loop_
_atom_type_symbol
_atom_type_description
_atom_type_scat_dispersion_real
_atom_type_scat_dispersion_imag
_atom_type_scat_source
O O 0.0106 0.0060 'International Tables Vol C Tables 4.2.6.8 and 6.1.1.4'
H H 0.0000 0.0000 'International Tables Vol C Tables 4.2.6.8 and 6.1.1.4'
Na Na 0.0362 0.0249 'International Tables Vol C Tables 4.2.6.8 and 6.1.1.4'
Si Si 0.0817 0.0704 'International Tables Vol C Tables 4.2.6.8 and 6.1.1.4'
Ce Ce -0.2486 2.6331 'International Tables Vol C Tables 4.2.6.8 and 6.1.1.4'

loop_
_geom_angle_atom_site_label_1
_geom_angle_atom_site_label_2
_geom_angle_atom_site_label_3
_geom_angle
_geom_angle_site_symmetry_1
_geom_angle_site_symmetry_3
O1 Ce O1 180.0 7_655 3_565
O1 Ce O1 95.8(3) 7_655 .
O1 Ce O1 84.2(3) 3_565 .
O1 Ce O1 84.2(3) 7_655 5_665
O1 Ce O1 95.8(3) 3_565 5_665
O1 Ce O1 180.0(3) . 5_665
O1 Ce O5 93.8(2) 7_655 5_675
O1 Ce O5 86.2(2) 3_565 5_675
O1 Ce O5 93.8(2) . 5_675
O1 Ce O5 86.2(2) 5_665 5_675
O1 Ce O5 86.2(2) 7_655 1_545
O1 Ce O5 93.8(2) 3_565 1_545
O1 Ce O5 86.2(2) . 1_545
O1 Ce O5 93.8(2) 5_665 1_545
O5 Ce O5 180.0(5) 5_675 1_545
O1 Ce Si2 99.98(17) 7_655 1_545
O1 Ce Si2 80.02(17) 3_565 1_545
O1 Ce Si2 99.98(17) . 1_545
O1 Ce Si2 80.02(17) 5_665 1_545
O5 Ce Si2 159.3(3) 5_675 1_545
O5 Ce Si2 20.7(3) 1_545 1_545
O1 Ce Si2 80.02(17) 7_655 5_675
O1 Ce Si2 99.98(17) 3_565 5_675
O1 Ce Si2 80.02(17) . 5_675
O1 Ce Si2 99.98(17) 5_665 5_675
O5 Ce Si2 20.7(3) 5_675 5_675
O5 Ce Si2 159.3(3) 1_545 5_675
Si2 Ce Si2 180.00(11) 1_545 5_675
O1 Ce Na1 42.10(15) 7_655 1_655
O1 Ce Na1 137.90(15) 3_565 1_655
O1 Ce Na1 137.90(15) . 1_655
O1 Ce Na1 42.10(15) 5_665 1_655
O5 Ce Na1 90.0 5_675 1_655
O5 Ce Na1 90.0 1_545 1_655
Si2 Ce Na1 90.0 1_545 1_655
Si2 Ce Na1 90.0 5_675 1_655
O1 Ce Na1 137.90(15) 7_655 .
O1 Ce Na1 42.10(15) 3_565 .
O1 Ce Na1 42.10(15) . .
O1 Ce Na1 137.90(15) 5_665 .
O5 Ce Na1 90.000(1) 5_675 .
O5 Ce Na1 90.000(1) 1_545 .
Si2 Ce Na1 90.0 1_545 .
Si2 Ce Na1 90.0 5_675 .
Na1 Ce Na1 180.0 1_655 .
O1 Si1 O3 111.4(4) . .
O1 Si1 O4 113.3(3) . .
O3 Si1 O4 104.6(4) . .
O1 Si1 O2 110.6(3) . .
O3 Si1 O2 108.9(3) . .
O4 Si1 O2 107.7(3) . .
O1 Si1 Na1 43.3(2) . .
O3 Si1 Na1 69.4(3) . .
O4 Si1 Na1 135.5(2) . .
O2 Si1 Na1 116.0(2) . .
O1 Si1 Na2 73.4(3) . .
O3 Si1 Na2 108.9(3) . .
O4 Si1 Na2 140.2(2) . .
O2 Si1 Na2 40.9(3) . .
Na1 Si1 Na2 77.57(9) . .
O5 Si2 O6 110.9(4) . .
O5 Si2 O4 111.4(3) . 7_655
O6 Si2 O4 107.1(3) . 7_655
O5 Si2 O4 111.4(3) . .
O6 Si2 O4 107.1(3) . .
O4 Si2 O4 108.7(5) 7_655 .
O5 Si2 Na2 53.9(3) . 6_666
O6 Si2 Na2 141.00(10) . 6_666
O4 Si2 Na2 60.4(3) 7_655 6_666
O4 Si2 Na2 111.9(3) . 6_666
O5 Si2 Na2 53.9(3) . 1_565
O6 Si2 Na2 141.00(10) . 1_565
O4 Si2 Na2 111.9(3) 7_655 1_565
O4 Si2 Na2 60.4(3) . 1_565
Na2 Si2 Na2 64.46(14) 6_666 1_565
O5 Si2 Ce 30.2(4) . 1_565
O6 Si2 Ce 80.76(12) . 1_565
O4 Si2 Ce 122.9(2) 7_655 1_565
O4 Si2 Ce 122.9(2) . 1_565
Na2 Si2 Ce 78.18(16) 6_666 1_565
Na2 Si2 Ce 78.18(16) 1_565 1_565
Si1 O1 Ce 148.1(4) . .
Si1 O1 Na1 110.9(3) . .
Ce O1 Na1 101.0(2) . .
Si1 O2 Si1 131.8(5) 4 .
Si1 O2 Na2 114.1(2) 4 .
Si1 O2 Na2 114.1(2) . .
Si1 O3 Si1 150.6(6) 7 .
Si2 O4 Si1 138.5(4) . .
Si2 O4 Na2 91.6(3) . 1_565
Si1 O4 Na2 129.8(3) . 1_565
Si2 O5 Ce 129.2(6) . 1_565
Si2 O5 Na2 99.2(4) . 6_666
Ce O5 Na2 118.3(3) 1_565 6_666
Si2 O5 Na2 99.2(4) . 1_565
Ce O5 Na2 118.3(3) 1_565 1_565
Na2 O5 Na2 81.3(3) 6_666 1_565
Si2 O6 Si2 180.00(7) 5_675 .
Na2 O1W Na2 98.8(6) . 6_556
Na2 O1W Na1 116.8(4) . .
Na2 O1W Na1 116.8(4) 6_556 .
O1 Na1 O1 180.0 . 5_565
O1 Na1 O1 106.1(3) . 7
O1 Na1 O1 73.9(3) 5_565 7
O1 Na1 O1 73.9(3) . 3_565
O1 Na1 O1 106.1(3) 5_565 3_565
O1 Na1 O1 180.0(2) 7 3_565
O1 Na1 O1W 98.3(2) . 5_565
O1 Na1 O1W 81.7(2) 5_565 5_565
O1 Na1 O1W 98.3(2) 7 5_565
O1 Na1 O1W 81.7(2) 3_565 5_565
O1 Na1 O1W 81.7(2) . .
O1 Na1 O1W 98.3(2) 5_565 .
O1 Na1 O1W 81.7(2) 7 .
O1 Na1 O1W 98.3(2) 3_565 .
O1W Na1 O1W 180.0(6) 5_565 .
O1 Na1 Si1 154.27(13) . 5_565
O1 Na1 Si1 25.73(13) 5_565 5_565
O1 Na1 Si1 99.61(14) 7 5_565
O1 Na1 Si1 80.39(14) 3_565 5_565
O1W Na1 Si1 77.3(3) 5_565 5_565
O1W Na1 Si1 102.7(3) . 5_565
O1 Na1 Si1 25.73(13) . .
O1 Na1 Si1 154.27(13) 5_565 .
O1 Na1 Si1 80.39(14) 7 .
O1 Na1 Si1 99.61(14) 3_565 .
O1W Na1 Si1 102.7(3) 5_565 .
O1W Na1 Si1 77.3(3) . .
Si1 Na1 Si1 180.00(5) 5_565 .
O1 Na1 Si1 80.39(14) . 7
O1 Na1 Si1 99.61(14) 5_565 7
O1 Na1 Si1 25.73(13) 7 7
O1 Na1 Si1 154.27(13) 3_565 7
O1W Na1 Si1 102.7(3) 5_565 7
O1W Na1 Si1 77.3(3) . 7
Si1 Na1 Si1 125.34(7) 5_565 7
Si1 Na1 Si1 54.66(7) . 7
O1 Na1 Si1 99.61(14) . 3_565
O1 Na1 Si1 80.39(14) 5_565 3_565
O1 Na1 Si1 154.27(13) 7 3_565
O1 Na1 Si1 25.73(13) 3_565 3_565
O1W Na1 Si1 77.3(3) 5_565 3_565
O1W Na1 Si1 102.7(3) . 3_565
Si1 Na1 Si1 54.66(7) 5_565 3_565
Si1 Na1 Si1 125.34(7) . 3_565
Si1 Na1 Si1 180.0 7 3_565
O1 Na1 Ce 143.06(13) . 1_455
O1 Na1 Ce 36.94(13) 5_565 1_455
O1 Na1 Ce 36.94(13) 7 1_455
O1 Na1 Ce 143.06(13) 3_565 1_455
O1W Na1 Ce 90.000(1) 5_565 1_455
O1W Na1 Ce 90.000(1) . 1_455
Si1 Na1 Ce 62.67(3) 5_565 1_455
Si1 Na1 Ce 117.33(3) . 1_455
Si1 Na1 Ce 62.67(3) 7 1_455
Si1 Na1 Ce 117.33(3) 3_565 1_455
O1 Na1 Ce 36.94(13) . .
O1 Na1 Ce 143.06(13) 5_565 .
O1 Na1 Ce 143.06(13) 7 .
O1 Na1 Ce 36.94(13) 3_565 .
O1W Na1 Ce 90.000(1) 5_565 .
O1W Na1 Ce 90.000(1) . .
Si1 Na1 Ce 117.33(3) 5_565 .
Si1 Na1 Ce 62.67(3) . .
Si1 Na1 Ce 117.33(3) 7 .
Si1 Na1 Ce 62.67(3) 3_565 .
Ce Na1 Ce 180.0 1_455 .
O1W Na2 O1W 165.1(8) . 6_656
O1W Na2 O2 97.5(4) . .
O1W Na2 O2 97.5(4) 6_656 .
O1W Na2 O5 90.1(4) . 1_545
O1W Na2 O5 88.2(4) 6_656 1_545
O2 Na2 O5 96.4(3) . 1_545
O1W Na2 O5 88.2(4) . 6_546
O1W Na2 O5 90.1(4) 6_656 6_546
O2 Na2 O5 96.4(3) . 6_546
O5 Na2 O5 167.3(6) 1_545 6_546
O1W Na2 O4 72.4(4) . 1_545
O1W Na2 O4 94.7(4) 6_656 1_545
O2 Na2 O4 147.53(16) . 1_545
O5 Na2 O4 54.0(2) 1_545 1_545
O5 Na2 O4 113.6(4) 6_546 1_545
O1W Na2 O4 94.7(4) . 4_545
O1W Na2 O4 72.4(4) 6_656 4_545
O2 Na2 O4 147.53(16) . 4_545
O5 Na2 O4 113.6(4) 1_545 4_545
O5 Na2 O4 54.0(2) 6_546 4_545
O4 Na2 O4 64.9(3) 1_545 4_545
O1W Na2 Si2 85.6(4) . 1_545
O1W Na2 Si2 86.2(4) 6_656 1_545
O2 Na2 Si2 123.27(16) . 1_545
O5 Na2 Si2 26.9(2) 1_545 1_545
O5 Na2 Si2 140.3(4) 6_546 1_545
O4 Na2 Si2 28.05(12) 1_545 1_545
O4 Na2 Si2 87.5(3) 4_545 1_545
O1W Na2 Si2 86.2(4) . 6_546
O1W Na2 Si2 85.6(4) 6_656 6_546
O2 Na2 Si2 123.27(16) . 6_546
O5 Na2 Si2 140.3(4) 1_545 6_546
O5 Na2 Si2 26.9(2) 6_546 6_546
O4 Na2 Si2 87.5(3) 1_545 6_546
O4 Na2 Si2 28.05(12) 4_545 6_546
Si2 Na2 Si2 113.5(3) 1_545 6_546
O1W Na2 Si1 116.2(4) . 4
O1W Na2 Si1 78.2(4) 6_656 4
O2 Na2 Si1 25.03(8) . 4
O5 Na2 Si1 111.3(3) 1_545 4
O5 Na2 Si1 80.7(2) 6_546 4
O4 Na2 Si1 164.30(15) 1_545 4
O4 Na2 Si1 124.49(12) 4_545 4
Si2 Na2 Si1 136.44(17) 1_545 4
Si2 Na2 Si1 105.64(11) 6_546 4
O1W Na2 Si1 78.2(4) . .
O1W Na2 Si1 116.2(4) 6_656 .
O2 Na2 Si1 25.03(8) . .
O5 Na2 Si1 80.7(2) 1_545 .
O5 Na2 Si1 111.3(3) 6_546 .
O4 Na2 Si1 124.49(12) 1_545 .
O4 Na2 Si1 164.30(15) 4_545 .
Si2 Na2 Si1 105.64(11) 1_545 .
Si2 Na2 Si1 136.44(17) 6_546 .
Si1 Na2 Si1 50.06(17) 4 .
O1W Na2 Na2 139.4(3) . 6_656
O1W Na2 Na2 40.6(3) 6_656 6_656
O2 Na2 Na2 90.000(1) . 6_656
O5 Na2 Na2 49.33(15) 1_545 6_656
O5 Na2 Na2 130.67(15) 6_546 6_656
O4 Na2 Na2 80.01(11) 1_545 6_656
O4 Na2 Na2 99.99(11) 4_545 6_656
Si2 Na2 Na2 57.77(7) 1_545 6_656
Si2 Na2 Na2 122.23(7) 6_546 6_656
Si1 Na2 Na2 85.64(4) 4 6_656
Si1 Na2 Na2 94.36(3) . 6_656

loop_
_geom_bond_atom_site_label_1
_geom_bond_atom_site_label_2
_geom_bond_distance
_geom_bond_site_symmetry_2
Ce O1 2.237(6) 7_655
Ce O1 2.237(6) 3_565
Ce O1 2.237(6) .
Ce O1 2.237(6) 5_665
Ce O5 2.238(10) 5_675
Ce O5 2.238(10) 1_545
Ce Si2 3.453(3) 1_545
Ce Si2 3.453(3) 5_675
Ce Na1 3.6546(2) 1_655
Ce Na1 3.6546(2) .
Si1 O1 1.579(6) .
Si1 O3 1.612(3) .
Si1 O4 1.628(6) .
Si1 O2 1.635(4) .
Si1 Na1 3.397(2) .
Si1 Na2 3.526(10) .
Si2 O5 1.572(10) .
Si2 O6 1.608(4) .
Si2 O4 1.612(6) 7_655
Si2 O4 1.612(6) .
Si2 Na2 3.426(7) 6_666
Si2 Na2 3.426(7) 1_565
Si2 Ce 3.453(3) 1_565
O1 Na1 2.496(6) .
O2 Si1 1.635(4) 4
O2 Na2 2.527(14) .
O3 Si1 1.612(3) 7
O4 Na2 2.980(11) 1_565
O5 Ce 2.238(10) 1_565
O5 Na2 2.804(9) 6_666
O5 Na2 2.804(9) 1_565
O6 Si2 1.608(4) 5_675
O1W Na2 2.407(11) .
O1W Na2 2.407(11) 6_556
O1W Na1 2.684(15) .
Na1 O1 2.496(6) 5_565
Na1 O1 2.496(6) 7
Na1 O1 2.496(6) 3_565
Na1 O1W 2.684(15) 5_565
Na1 Si1 3.397(2) 5_565
Na1 Si1 3.397(2) 7
Na1 Si1 3.397(2) 3_565
Na1 Ce 3.6546(2) 1_455
Na2 O1W 2.407(11) 6_656
Na2 O5 2.804(9) 1_545
Na2 O5 2.804(9) 6_546
Na2 O4 2.980(11) 1_545
Na2 O4 2.980(11) 4_545
Na2 Si2 3.426(7) 1_545
Na2 Si2 3.426(7) 6_546
Na2 Si1 3.526(10) 4
Na2 Na2 3.6546(2) 6_656
